data_2200697
loop_
_publ_author_name
'Suchada Chantrapromma'
'Hoong-Kun Fun'
'Ibrahim Abdul Razak'
'Nisakorn Saewon'
'Chatchanok Karalai'
'Chanita Ponglimanont'
'Kan Chantrapromma'

_publ_section_title
;
 Disorder in methyl
 4-(3,5-dimethoxy-2-methylphenoxy)-2,6-dihydroxy-3-iodo-5-methylbenzoate
;
_journal_issue 11
_journal_name_full 'Acta Crystallographica Section E'
_journal_page_first o1047
_journal_page_last o1049
_journal_paper_doi 10.1107/S1600536801016774
_journal_volume 57
_journal_year 2001
_chemical_formula_iupac 'C18 H19 I O7'
_chemical_formula_moiety 'C18 H19 I O7'
_chemical_formula_sum 'C18 H19 I O7'
_chemical_formula_weight 474.23
_chemical_name_systematic
;Methyl
 4-(3,5-dimethoxy-2-methylphenoxy)-2,6-dihydroxy-3-iodo-5-methylbenzoate
;
_space_group_IT_number 2
_symmetry_cell_setting triclinic
_symmetry_space_group_name_Hall '-P 1'
_symmetry_space_group_name_H-M 'P -1'
_audit_creation_method SHELXL-97
_cell_angle_alpha 62.2530(10)
_cell_angle_beta 87.8720(10)
_cell_angle_gamma 82.9530(10)
_cell_formula_units_Z 2
_cell_length_a 8.8878(3)
_cell_length_b 10.6008(2)
_cell_length_c 11.2792(3)
_cell_measurement_reflns_used 3302
_cell_measurement_temperature 293(2)
_cell_measurement_theta_max 25.00
_cell_measurement_theta_min 2.04
_cell_volume 933.16(4)
_computing_cell_refinement 'SAINT (Siemens, 1996)'
_computing_data_collection 'SMART (Siemens, 1996)'
_computing_data_reduction SAINT
_computing_molecular_graphics SHELXTL
_computing_publication_material 'SHELXTL and PLATON (Spek, 1990)'
_computing_structure_refinement SHELXTL
_computing_structure_solution 'SHELXTL (Sheldrick, 1997)'
_diffrn_ambient_temperature 293(2)
_diffrn_detector_area_resol_mean 8.33
_diffrn_measured_fraction_theta_full .932
_diffrn_measured_fraction_theta_max .932
_diffrn_measurement_device_type 'Siemens SMART CCD area-detector'
_diffrn_measurement_method \w
_diffrn_radiation_monochromator graphite
_diffrn_radiation_source 'fine-focus sealed tube'
_diffrn_radiation_type MoK\a
_diffrn_radiation_wavelength .71073
_diffrn_reflns_av_R_equivalents .0808
_diffrn_reflns_av_sigmaI/netI .1335
_diffrn_reflns_limit_h_max 10
_diffrn_reflns_limit_h_min -7
_diffrn_reflns_limit_k_max 12
_diffrn_reflns_limit_k_min -10
_diffrn_reflns_limit_l_max 13
_diffrn_reflns_limit_l_min -10
_diffrn_reflns_number 5044
_diffrn_reflns_theta_full 25.00
_diffrn_reflns_theta_max 25.00
_diffrn_reflns_theta_min 2.04
_diffrn_standards_decay_% 0
_diffrn_standards_interval_count none
_diffrn_standards_number 0
_exptl_absorpt_coefficient_mu 1.752
_exptl_absorpt_correction_T_max .7433
_exptl_absorpt_correction_T_min .5711
_exptl_absorpt_correction_type empirical
_exptl_absorpt_process_details '(SADABS; Sheldrick, 1996)'
_exptl_crystal_colour brown
_exptl_crystal_density_diffrn 1.688
_exptl_crystal_density_method 'not measured'
_exptl_crystal_description block
_exptl_crystal_F_000 472
_exptl_crystal_size_max .36
_exptl_crystal_size_mid .24
_exptl_crystal_size_min .18
_refine_diff_density_max 1.462
_refine_diff_density_min -.652
_refine_ls_extinction_coef .098(11)
_refine_ls_extinction_method 'SHELXTL (Sheldrick, 1997)'
_refine_ls_goodness_of_fit_ref .980
_refine_ls_hydrogen_treatment constr
_refine_ls_matrix_type full
_refine_ls_number_parameters 250
_refine_ls_number_reflns 3078
_refine_ls_number_restraints 4
_refine_ls_restrained_S_all .982
_refine_ls_R_factor_all .1138
_refine_ls_R_factor_gt .0881
_refine_ls_shift/su_max .000
_refine_ls_shift/su_mean .000
_refine_ls_structure_factor_coef Fsqd
_refine_ls_weighting_details 'calc w = 1/[\s^2^(Fo^2^)+(0.1141P)^2^] where P = (Fo^2^+2Fc^2^)/3'
_refine_ls_weighting_scheme calc
_refine_ls_wR_factor_ref .2257
_reflns_number_gt 2039
_reflns_number_total 3302
_reflns_threshold_expression I>2\s(I)
_cod_data_source_file na6103.cif
_cod_data_source_block I
_cod_database_code 2200697
_cod_database_fobs_code 2200697

loop_
_symmetry_equiv_pos_as_xyz
'x, y, z'
'-x, -y, -z'

loop_
_atom_site_label
_atom_site_fract_x
_atom_site_fract_y
_atom_site_fract_z
_atom_site_U_iso_or_equiv
_atom_site_adp_type
_atom_site_calc_flag
_atom_site_refinement_flags
_atom_site_occupancy
_atom_site_disorder_assembly
_atom_site_disorder_group
_atom_site_type_symbol
I/CA .95733(11) .34053(11) .19968(10) .0688(5) Uani d PD .569(4) A 1 I
C18A 1.349(3) -.115(2) .235(2) .0658(6) Uani d PD .569(4) A 1 C
H18A 1.2741 -.1285 .1841 .099 Uiso calc PR .569(4) A 1 H
H18B 1.3923 -.2062 .3036 .099 Uiso calc PR .569(4) A 1 H
H18C 1.4279 -.0668 .1759 .099 Uiso calc PR .569(4) A 1 H
I/CB 1.37477(17) -.13760(17) .20670(16) .0658(6) Uani d PD .43 A 2 I
C18B 1.023(3) .3084(18) .210(2) .0688(5) Uani d PD .43 A 2 C
H18E .9580 .3371 .2648 .103 Uiso calc PR .431(4) A 2 H
H18F .9629 .3015 .1445 .103 Uiso calc PR .431(4) A 2 H
H18G 1.0922 .3783 .1647 .103 Uiso calc PR .431(4) A 2 H
O1 1.1253(6) .1309(6) .1016(5) .0604(15) Uani d . 1 . . O
O2 1.2331(6) .0068(6) .7032(6) .0684(16) Uani d . 1 . . O
O3 1.4130(7) -.1511(7) .6924(6) .0780(18) Uani d . 1 . . O
O4 1.0851(7) .2005(7) .4884(6) .0773(17) Uani d . 1 . . O
H4A 1.1112 .1647 .5675 .116 Uiso calc R 1 . . H
O5 1.4334(7) -.1871(6) .4849(6) .0739(17) Uani d . 1 . . O
H5A 1.4527 -.2014 .5610 .111 Uiso calc R 1 . . H
O6 1.5512(6) .3868(6) -.0681(6) .0685(16) Uani d . 1 . . O
O7 1.1531(7) .4092(7) -.3599(5) .0795(19) Uani d . 1 . . O
C1 1.3417(8) .2638(8) .0172(7) .0517(17) Uani d . 1 . . C
H1A 1.3817 .2279 .1034 .062 Uiso calc R 1 . . H
C2 1.4172(8) .3582(8) -.0945(7) .0509(18) Uani d . 1 . . C
C3 1.3561(8) .4090(7) -.2229(6) .054(2) Uani d . 1 . . C
H3A 1.4055 .4714 -.2976 .065 Uiso calc R 1 . . H
C4 1.2222(8) .3654(8) -.2373(7) .0507(18) Uani d . 1 . . C
C5 1.1380(8) .2728(8) -.1283(7) .0524(18) Uani d . 1 . . C
C6 1.2067(8) .2257(7) -.0042(7) .0490(17) Uani d . 1 . . C
C7 1.1746(8) .0907(8) .2352(7) .0548(19) Uani d . 1 A . C
C8 1.1092(8) .1682(7) .2937(7) .058(2) Uani d D 1 . . C
C9 1.1534(9) .1181(9) .4334(8) .0570(19) Uani d . 1 A . C
C10 1.2600(8) .0017(8) .4966(7) .0520(18) Uani d . 1 . . C
C11 1.3229(8) -.0736(8) .4274(8) .0520(18) Uani d . 1 A . C
C12 1.2794(8) -.0278(7) .2948(6) .0534(18) Uani d D 1 . . C
C13 1.3094(9) -.0567(9) .6404(8) .060(2) Uani d . 1 A . C
C14 .9917(9) .2348(9) -.1461(8) .067(2) Uani d . 1 . . C
H14A .9802 .2522 -.2369 .100 Uiso calc R 1 . . H
H14B .9122 .2922 -.1269 .100 Uiso calc R 1 . . H
H14C .9862 .1351 -.0863 .100 Uiso calc R 1 . . H
C15 1.6214(10) .5009(9) -.1677(9) .068(2) Uani d . 1 . . C
H15A 1.7093 .5143 -.1300 .102 Uiso calc R 1 . . H
H15B 1.5515 .5872 -.2018 .102 Uiso calc R 1 . . H
H15C 1.6511 .4789 -.2394 .102 Uiso calc R 1 . . H
C16 1.2671(12) -.0555(12) .8457(9) .083(3) Uani d . 1 . . C
H16A 1.2068 -.0011 .8824 .125 Uiso calc R 1 . . H
H16B 1.3727 -.0536 .8591 .125 Uiso calc R 1 . . H
H16C 1.2443 -.1530 .8897 .125 Uiso calc R 1 . . H
C17 1.2270(12) .5081(15) -.4799(9) .105(4) Uani d . 1 . . C
H17A 1.1752 .5201 -.5583 .157 Uiso calc R 1 . . H
H17B 1.3308 .4696 -.4793 .157 Uiso calc R 1 . . H
H17C 1.2236 .5994 -.4808 .157 Uiso calc R 1 . . H

loop_
_atom_site_aniso_label
_atom_site_aniso_U_11
_atom_site_aniso_U_22
_atom_site_aniso_U_33
_atom_site_aniso_U_12
_atom_site_aniso_U_13
_atom_site_aniso_U_23
I/CA .0664(8) .0533(7) .0610(7) .0064(4) -.0118(5) -.0072(4)
C18A .0814(11) .0652(9) .0658(10) -.0207(7) .0150(7) -.0413(7)
I/CB .0814(11) .0652(9) .0658(10) -.0207(7) .0150(7) -.0413(7)
C18B .0664(8) .0533(7) .0610(7) .0064(4) -.0118(5) -.0072(4)
O1 .060(3) .074(3) .029(3) -.028(3) -.001(2) -.004(2)
O2 .080(4) .071(4) .042(3) -.008(3) .003(2) -.016(3)
O3 .089(4) .073(4) .046(3) -.004(3) -.008(3) -.006(3)
O4 .096(4) .079(4) .053(4) .016(3) -.009(3) -.033(3)
O5 .087(4) .053(3) .058(4) .006(3) -.014(3) -.008(3)
O6 .066(4) .063(4) .055(3) -.023(3) -.007(2) -.006(3)
O7 .085(4) .099(5) .023(3) -.023(3) -.003(2) .001(3)
C1 .064(5) .048(4) .032(4) -.011(3) -.004(3) -.008(3)
C2 .040(4) .055(4) .047(4) -.014(3) .004(3) -.013(3)
C3 .066(5) .052(4) .025(3) -.005(3) .008(3) -.003(3)
C4 .050(4) .054(4) .034(4) -.010(3) .001(3) -.007(3)
C5 .053(4) .050(4) .042(4) -.005(3) .003(3) -.012(3)
C6 .056(5) .042(4) .031(3) -.012(3) .002(3) -.001(3)
C7 .062(5) .057(5) .033(4) -.027(4) .000(3) -.005(3)
C8 .065(5) .052(4) .040(4) -.011(3) .001(3) -.007(3)
C9 .064(5) .060(5) .043(4) -.011(4) .001(3) -.018(3)
C10 .056(4) .050(4) .032(4) -.018(3) .002(3) -.002(3)
C11 .044(4) .049(4) .055(5) -.008(3) .001(3) -.017(3)
C12 .064(5) .052(4) .030(4) -.017(3) .005(3) -.005(3)
C13 .061(5) .058(5) .043(4) -.014(4) -.001(3) -.008(4)
C14 .070(5) .066(5) .044(4) -.018(4) -.004(3) -.006(3)
C15 .073(5) .057(5) .064(5) -.035(4) .020(4) -.015(4)
C16 .088(7) .097(7) .043(5) -.013(5) -.006(4) -.014(4)
C17 .104(8) .154(11) .033(5) -.055(7) .007(4) -.014(5)

loop_
_atom_type_symbol
_atom_type_description
_atom_type_scat_dispersion_real
_atom_type_scat_dispersion_imag
_atom_type_scat_source
C C .0033 .0016 'International Tables Vol C Tables 4.2.6.8 and 6.1.1.4'
H H .0000 .0000 'International Tables Vol C Tables 4.2.6.8 and 6.1.1.4'
O O .0106 .0060 'International Tables Vol C Tables 4.2.6.8 and 6.1.1.4'
I I -.4742 1.8119 'International Tables Vol C Tables 4.2.6.8 and 6.1.1.4'

loop_
_geom_angle_atom_site_label_1
_geom_angle_atom_site_label_2
_geom_angle_atom_site_label_3
_geom_angle
_geom_angle_publ_flag
C12 C18A H18A 109.5 ?
C12 C18A H18B 109.5 ?
C12 C18A H18C 109.5 ?
C8 C18B H18E 109.5 ?
C8 C18B H18F 109.5 ?
H18E C18B H18F 109.5 ?
C8 C18B H18G 109.5 ?
H18E C18B H18G 109.5 ?
H18F C18B H18G 109.5 ?
C6 O1 C7 117.7(5) yes
C13 O2 C16 115.6(7) ?
C9 O4 H4A 109.5 ?
C11 O5 H5A 109.5 ?
C2 O6 C15 119.9(6) ?
C4 O7 C17 117.8(7) ?
C6 C1 C2 118.2(6) ?
C6 C1 H1A 120.9 ?
C2 C1 H1A 120.9 ?
O6 C2 C3 124.4(6) ?
O6 C2 C1 115.6(7) ?
C3 C2 C1 119.9(7) ?
C4 C3 C2 118.9(6) ?
C4 C3 H3A 120.5 ?
C2 C3 H3A 120.5 ?
C3 C4 O7 123.3(6) ?
C3 C4 C5 124.0(7) ?
O7 C4 C5 112.7(7) ?
C6 C5 C4 113.6(7) ?
C6 C5 C14 123.5(7) ?
C4 C5 C14 122.9(7) ?
C1 C6 C5 125.3(6) ?
C1 C6 O1 121.7(6) ?
C5 C6 O1 113.0(6) ?
C8 C7 C12 125.5(7) ?
C8 C7 O1 117.5(7) ?
C12 C7 O1 117.0(7) ?
C7 C8 C9 116.2(6) ?
C7 C8 C18B 118.9(13) ?
C9 C8 C18B 123.9(13) ?
C7 C8 I/CA 123.1(6) ?
C9 C8 I/CA 120.7(6) ?
C18B C8 I/CA 11.3(11) ?
O4 C9 C10 125.2(7) ?
O4 C9 C8 114.2(7) ?
C10 C9 C8 120.5(7) ?
C9 C10 C11 119.5(7) ?
C9 C10 C13 123.3(7) ?
C11 C10 C13 117.2(7) ?
O5 C11 C12 118.2(7) ?
O5 C11 C10 121.4(7) ?
C12 C11 C10 120.3(6) ?
C7 C12 C11 118.0(6) ?
C7 C12 C18A 126.4(12) ?
C11 C12 C18A 115.5(12) ?
C7 C12 I/CB 124.7(5) ?
C11 C12 I/CB 117.3(5) ?
C18A C12 I/CB 2.4(10) ?
O3 C13 O2 123.0(8) ?
O3 C13 C10 123.0(8) ?
O2 C13 C10 113.9(7) ?
C5 C14 H14A 109.5 ?
C5 C14 H14B 109.5 ?
H14A C14 H14B 109.5 ?
C5 C14 H14C 109.5 ?
H14A C14 H14C 109.5 ?
H14B C14 H14C 109.5 ?
O6 C15 H15A 109.5 ?
O6 C15 H15B 109.5 ?
H15A C15 H15B 109.5 ?
O6 C15 H15C 109.5 ?
H15A C15 H15C 109.5 ?
H15B C15 H15C 109.5 ?
O2 C16 H16A 109.5 ?
O2 C16 H16B 109.5 ?
H16A C16 H16B 109.5 ?
O2 C16 H16C 109.5 ?
H16A C16 H16C 109.5 ?
H16B C16 H16C 109.5 ?
O7 C17 H17A 109.5 ?
O7 C17 H17B 109.5 ?
H17A C17 H17B 109.5 ?
O7 C17 H17C 109.5 ?
H17A C17 H17C 109.5 ?
H17B C17 H17C 109.5 ?

loop_
_geom_bond_atom_site_label_1
_geom_bond_atom_site_label_2
_geom_bond_site_symmetry_2
_geom_bond_distance
_geom_bond_publ_flag
I/CA C8 . 1.995(6) yes
C18A C12 . 1.452(9) yes
C18A H18A . .9600 ?
C18A H18B . .9600 ?
C18A H18C . .9600 ?
I/CB C12 . 1.958(6) yes
C18B C8 . 1.468(10) yes
C18B H18E . .9600 ?
C18B H18F . .9600 ?
C18B H18G . .9600 ?
O1 C6 . 1.398(8) ?
O1 C7 . 1.431(8) ?
O2 C13 . 1.308(10) ?
O2 C16 . 1.452(10) ?
O3 C13 . 1.209(10) ?
O4 C9 . 1.365(10) ?
O4 H4A . .8200 ?
O5 C11 . 1.365(9) ?
O5 H5A . .8200 ?
O6 C2 . 1.341(9) ?
O6 C15 . 1.407(9) ?
O7 C4 . 1.379(9) ?
O7 C17 . 1.465(11) ?
C1 C6 . 1.376(10) ?
C1 C2 . 1.402(10) ?
C1 H1A . .9300 ?
C2 C3 . 1.394(10) ?
C3 C4 . 1.369(10) ?
C3 H3A . .9300 ?
C4 C5 . 1.422(10) ?
C5 C6 . 1.385(10) ?
C5 C14 . 1.455(11) ?
C7 C8 . 1.345(11) ?
C7 C12 . 1.368(10) ?
C8 C9 . 1.461(11) ?
C9 C10 . 1.368(11) ?
C10 C11 . 1.414(11) ?
C10 C13 . 1.503(10) ?
C11 C12 . 1.394(10) ?
C14 H14A . .9600 ?
C14 H14B . .9600 ?
C14 H14C . .9600 ?
C15 H15A . .9600 ?
C15 H15B . .9600 ?
C15 H15C . .9600 ?
C16 H16A . .9600 ?
C16 H16B . .9600 ?
C16 H16C . .9600 ?
C17 H17A . .9600 ?
C17 H17B . .9600 ?
C17 H17C . .9600 ?

loop_
_geom_hbond_atom_site_label_D
_geom_hbond_atom_site_label_H
_geom_hbond_atom_site_label_A
_geom_hbond_site_symmetry_A
_geom_hbond_distance_DH
_geom_hbond_distance_HA
_geom_hbond_distance_DA
_geom_hbond_angle_DHA
_geom_hbond_publ_flag
O4 H4A O2 1_555 .82 1.90 2.600(9) 143 yes
O5 H5A O3 1_555 .82 1.80 2.538(9) 148 yes

loop_
_geom_torsion_atom_site_label_1
_geom_torsion_atom_site_label_2
_geom_torsion_atom_site_label_3
_geom_torsion_atom_site_label_4
_geom_torsion
_geom_torsion_publ_flag
C15 O6 C2 C3 16.6(12) yes
C15 O6 C2 C1 -167.2(7) ?
C6 C1 C2 O6 -177.3(6) yes
C6 C1 C2 C3 -.9(11) ?
O6 C2 C3 C4 176.2(7) ?
C1 C2 C3 C4 .2(11) ?
C2 C3 C4 O7 -179.8(7) ?
C2 C3 C4 C5 1.5(11) ?
C17 O7 C4 C3 -.5(13) ?
C17 O7 C4 C5 178.4(9) ?
C3 C4 C5 C6 -2.1(11) ?
O7 C4 C5 C6 179.0(7) ?
C3 C4 C5 C14 176.4(8) ?
O7 C4 C5 C14 -2.5(11) ?
C2 C1 C6 C5 .1(12) ?
C2 C1 C6 O1 179.3(7) ?
C4 C5 C6 C1 1.3(11) ?
C14 C5 C6 C1 -177.2(8) yes
C4 C5 C6 O1 -177.9(6) ?
C14 C5 C6 O1 3.6(11) ?
C7 O1 C6 C1 9.1(11) ?
C7 O1 C6 C5 -171.7(7) ?
C6 O1 C7 C8 93.2(8) ?
C6 O1 C7 C12 -89.8(8) ?
C12 C7 C8 C9 -1.2(11) ?
O1 C7 C8 C9 175.5(6) ?
C12 C7 C8 C18B 167.6(14) ?
O1 C7 C8 C18B -15.7(16) ?
C12 C7 C8 I/CA 179.8(6) ?
O1 C7 C8 I/CA -3.5(9) ?
C7 C8 C9 O4 179.6(7) ?
C18B C8 C9 O4 11.4(17) ?
I/CA C8 C9 O4 -1.4(9) ?
C7 C8 C9 C10 2.4(11) ?
C18B C8 C9 C10 -165.8(15) ?
I/CA C8 C9 C10 -178.6(6) yes
O4 C9 C10 C11 -179.4(7) ?
C8 C9 C10 C11 -2.6(11) ?
O4 C9 C10 C13 3.9(12) ?
C8 C9 C10 C13 -179.2(7) ?
C9 C10 C11 O5 177.6(7) ?
C13 C10 C11 O5 -5.5(10) ?
C9 C10 C11 C12 1.5(11) ?
C13 C10 C11 C12 178.4(7) ?
C8 C7 C12 C11 .2(11) ?
O1 C7 C12 C11 -176.5(6) ?
C8 C7 C12 C18A 178.7(13) yes
O1 C7 C12 C18A 2.0(15) ?
C8 C7 C12 I/CB -179.3(6) yes
O1 C7 C12 I/CB 4.0(9) ?
O5 C11 C12 C7 -176.5(7) ?
C10 C11 C12 C7 -.3(10) ?
O5 C11 C12 C18A 4.8(14) ?
C10 C11 C12 C18A -179.0(12) ?
O5 C11 C12 I/CB 3.0(9) ?
C10 C11 C12 I/CB 179.2(5) ?
C16 O2 C13 O3 -7.7(12) ?
C16 O2 C13 C10 174.2(7) yes
C9 C10 C13 O3 -173.1(8) ?
C11 C10 C13 O3 10.2(11) ?
C9 C10 C13 O2 5.0(11) ?
C11 C10 C13 O2 -171.8(6) ?
